data_7022268
loop_
_publ_author_name
'Matlachowski, Corinna'
'Schwalbe, Matthias'

_publ_section_title
;
 Synthesis and characterization of mono- and dinuclear
 phenanthroline-extended tetramesitylporphyrin complexes as well as UV-Vis
 and EPR studies on their one-electron reduced species.
;
_journal_issue 10
_journal_name_full 'Dalton transactions (Cambridge, England : 2003)'
_journal_page_first 3490
_journal_page_last 3503
_journal_paper_doi 10.1039/c2dt32196c
_journal_volume 42
_journal_year 2013
_chemical_formula_moiety 'C69 H60 N8 O Zn, C H4 O'
_chemical_formula_sum 'C70 H64 N8 O2 Zn'
_chemical_formula_weight 1114.66
_chemical_name_systematic
;
?
;
_space_group_IT_number 33
_symmetry_cell_setting orthorhombic
_symmetry_space_group_name_Hall 'P 2c -2n'
_symmetry_space_group_name_H-M 'P n a 21'
_atom_sites_solution_hydrogens geom
_atom_sites_solution_primary direct
_atom_sites_solution_secondary difmap
_audit_creation_method SHELXL-97
_cell_angle_alpha 90.00
_cell_angle_beta 90.00
_cell_angle_gamma 90.00
_cell_formula_units_Z 4
_cell_length_a 21.916(3)
_cell_length_b 16.8022(17)
_cell_length_c 15.7466(17)
_cell_measurement_reflns_used 32035
_cell_measurement_temperature 100(2)
_cell_measurement_theta_max 24.98
_cell_measurement_theta_min 3.19
_cell_volume 5798.5(12)
_computing_cell_refinement 'X-AREA (Stoe & Cie, 2002)'
_computing_data_collection 'X-AREA (Stoe & Cie, 2002)'
_computing_data_reduction 'X-RED (Stoe & Cie, 2002)'
_computing_publication_material 'SHELXL97 (Sheldrick, 1997)'
_computing_structure_refinement 'SHELXL-97 (Sheldrick, 1997)'
_computing_structure_solution 'SHELXS-97 (Sheldrick, 1990)'
_diffrn_ambient_temperature 100(2)
_diffrn_measured_fraction_theta_full 0.996
_diffrn_measured_fraction_theta_max 0.994
_diffrn_measurement_device_type 'STOE IPDS 2 Theta'
_diffrn_measurement_method 'Rotation Method'
_diffrn_radiation_monochromator graphite
_diffrn_radiation_source 'fine-focus sealed tube'
_diffrn_radiation_type MoK\a
_diffrn_radiation_wavelength 0.71073
_diffrn_reflns_av_R_equivalents 0.1455
_diffrn_reflns_av_sigmaI/netI 0.1064
_diffrn_reflns_limit_h_max 26
_diffrn_reflns_limit_h_min -26
_diffrn_reflns_limit_k_max 20
_diffrn_reflns_limit_k_min -20
_diffrn_reflns_limit_l_max 19
_diffrn_reflns_limit_l_min -18
_diffrn_reflns_number 46627
_diffrn_reflns_theta_full 25.00
_diffrn_reflns_theta_max 25.50
_diffrn_reflns_theta_min 3.19
_diffrn_standards_decay_% 'No decay'
_exptl_absorpt_coefficient_mu 0.478
_exptl_absorpt_correction_type none
_exptl_absorpt_process_details none
_exptl_crystal_colour red
_exptl_crystal_density_diffrn 1.277
_exptl_crystal_density_method 'not measured'
_exptl_crystal_description needle
_exptl_crystal_F_000 2344
_exptl_crystal_size_max 0.5
_exptl_crystal_size_mid 0.06
_exptl_crystal_size_min 0.05
_refine_diff_density_max 0.238
_refine_diff_density_min -0.426
_refine_diff_density_rms 0.044
_refine_ls_abs_structure_details 'Flack H D (1983), Acta Cryst. A39, 876-881'
_refine_ls_abs_structure_Flack 0.004(13)
_refine_ls_extinction_method none
_refine_ls_goodness_of_fit_ref 0.951
_refine_ls_hydrogen_treatment mixed
_refine_ls_matrix_type full
_refine_ls_number_parameters 752
_refine_ls_number_reflns 10706
_refine_ls_number_restraints 1
_refine_ls_restrained_S_all 0.951
_refine_ls_R_factor_all 0.1055
_refine_ls_R_factor_gt 0.0585
_refine_ls_shift/su_max 0.000
_refine_ls_shift/su_mean 0.000
_refine_ls_structure_factor_coef Fsqd
_refine_ls_weighting_details 'calc w=1/[\s^2^(Fo^2^)+(0.0461P)^2^+0.0000P] where P=(Fo^2^+2Fc^2^)/3'
_refine_ls_weighting_scheme calc
_refine_ls_wR_factor_gt 0.1092
_refine_ls_wR_factor_ref 0.1251
_reflns_number_gt 6728
_reflns_number_total 10706
_reflns_threshold_expression >2sigma(I)
_cod_data_source_file c2dt32196c.txt
_cod_data_source_block c:\stoe\1\ZnTMPphen
_cod_original_cell_volume 5798.4(11)
_cod_original_sg_symbol_Hall P2c-2n
_cod_original_sg_symbol_H-M Pna21
_cod_database_code 7022268

loop_
_symmetry_equiv_pos_as_xyz
'x, y, z'
'-x, -y, z+1/2'
'-x+1/2, y+1/2, z+1/2'
'x+1/2, -y+1/2, z'

loop_
_atom_site_label
_atom_site_type_symbol
_atom_site_fract_x
_atom_site_fract_y
_atom_site_fract_z
_atom_site_U_iso_or_equiv
_atom_site_adp_type
_atom_site_occupancy
_atom_site_symmetry_multiplicity
_atom_site_calc_flag
_atom_site_refinement_flags
Zn1 Zn 0.21554(2) 0.62259(3) 0.12180(4) 0.05286(15) Uani 1 1 d .
C1 C 0.3682(2) 0.5337(3) -0.0273(3) 0.0456(12) Uani 1 1 d .
N15 N 0.37966(19) 0.3943(2) 0.0046(3) 0.0513(10) Uani 1 1 d .
C14 C 0.3024(2) 0.8192(3) -0.0031(3) 0.0545(13) Uani 1 1 d .
H14A H 0.3341 0.8425 -0.0357 0.065 Uiso 1 1 calc R
C18 C 0.3277(2) 0.5955(3) 0.0036(3) 0.0500(12) Uani 1 1 d .
C3 C 0.4549(2) 0.2581(3) -0.0078(3) 0.0533(13) Uani 1 1 d .
H3A H 0.4209 0.2560 0.0296 0.064 Uiso 1 1 calc R
C15 C 0.2952(2) 0.7356(3) 0.0156(3) 0.0499(12) Uani 1 1 d .
C4 C 0.4439(2) 0.4668(3) -0.0934(3) 0.0469(12) Uani 1 1 d .
C5 C 0.5269(2) 0.3960(3) -0.1653(3) 0.0492(13) Uani 1 1 d .
C6 C 0.4281(2) 0.3976(3) -0.0475(3) 0.0444(11) Uani 1 1 d .
C7 C 0.4659(2) 0.3265(3) -0.0557(3) 0.0476(12) Uani 1 1 d .
C19 C 0.3337(2) 0.6757(3) -0.0139(3) 0.0459(12) Uani 1 1 d .
C8 C 0.4922(2) 0.4635(3) -0.1574(3) 0.0445(12) Uani 1 1 d .
C16 C 0.2563(2) 0.8575(3) 0.0335(3) 0.0546(13) Uani 1 1 d .
H16A H 0.2494 0.9133 0.0322 0.066 Uiso 1 1 calc R
C9 C 0.5421(3) 0.1994(3) -0.0705(4) 0.0581(14) Uani 1 1 d .
H9A H 0.5688 0.1551 -0.0746 0.070 Uiso 1 1 calc R
N3 N 0.28237(19) 0.5608(2) 0.0522(3) 0.0516(10) Uani 1 1 d .
C59 C 0.4930(3) 0.1942(4) -0.0150(4) 0.0623(15) Uani 1 1 d .
H59A H 0.4862 0.1473 0.0173 0.075 Uiso 1 1 calc R
C11 C 0.3493(2) 0.4618(3) 0.0117(3) 0.0484(12) Uani 1 1 d .
N13 N 0.41500(18) 0.5361(2) -0.0822(2) 0.0454(9) Uani 1 1 d .
N4 N 0.24401(18) 0.7250(2) 0.0650(3) 0.0489(10) Uani 1 1 d .
C13 C 0.5158(2) 0.3262(3) -0.1112(3) 0.0484(12) Uani 1 1 d .
O1 O 0.26766(19) 0.6240(4) 0.2322(3) 0.0777(13) Uani 1 1 d .
H79 H 0.280(4) 0.661(5) 0.251(5) 0.12(4) Uiso 1 1 d .
C20 C 0.1984(2) 0.4429(3) 0.1342(4) 0.0568(14) Uani 1 1 d .
C21 C 0.3146(3) 0.3472(3) 0.2395(4) 0.0683(16) Uani 1 1 d .
H21C H 0.3413 0.3147 0.2755 0.082 Uiso 1 1 calc R
H21B H 0.2773 0.3604 0.2709 0.082 Uiso 1 1 calc R
H21A H 0.3358 0.3963 0.2236 0.082 Uiso 1 1 calc R
N1 N 0.13739(18) 0.6799(2) 0.1614(2) 0.0475(10) Uani 1 1 d .
C27 C 0.0900(2) 0.6476(3) 0.2049(3) 0.0464(12) Uani 1 1 d .
C38 C 0.2985(2) 0.3016(3) 0.1613(3) 0.0471(12) Uani 1 1 d .
C26 C 0.2563(4) 0.5824(4) 0.3070(4) 0.089(2) Uani 1 1 d .
H26A H 0.2227 0.6078 0.3377 0.134 Uiso 1 1 calc R
H26B H 0.2931 0.5828 0.3426 0.134 Uiso 1 1 calc R
H26C H 0.2453 0.5273 0.2934 0.134 Uiso 1 1 calc R
C23 C 0.2703(2) 0.3383(3) 0.0921(3) 0.0446(12) Uani 1 1 d .
C24 C 0.2548(2) 0.4249(3) 0.0955(3) 0.0510(14) Uani 1 1 d .
C28 C 0.1091(2) 0.4226(3) 0.2024(4) 0.0661(16) Uani 1 1 d .
H28A H 0.0751 0.3992 0.2301 0.079 Uiso 1 1 calc R
C25 C 0.2928(2) 0.4801(3) 0.0578(3) 0.0513(12) Uani 1 1 d .
C29 C 0.0806(2) 0.5665(3) 0.2185(3) 0.0485(12) Uani 1 1 d .
C30 C 0.1576(3) 0.3839(3) 0.1679(4) 0.0686(16) Uani 1 1 d .
H30A H 0.1635 0.3279 0.1664 0.082 Uiso 1 1 calc R
C31 C 0.1194(2) 0.5056(3) 0.1886(3) 0.0532(13) Uani 1 1 d .
N33 N 0.5540(2) 0.2633(3) -0.1187(3) 0.0536(11) Uani 1 1 d .
C44 C 0.1436(2) 0.9018(3) 0.1136(4) 0.0488(11) Uani 1 1 d .
C33 C 0.0710(2) 0.7777(3) 0.2036(3) 0.0505(12) Uani 1 1 d .
H33A H 0.0530 0.8287 0.2105 0.061 Uiso 1 1 calc R
C34 C 0.1645(2) 0.8166(2) 0.1182(4) 0.0464(10) Uani 1 1 d .
C49 C 0.5474(3) 0.5191(3) -0.2729(3) 0.0577(14) Uani 1 1 d .
H49A H 0.5552 0.5606 -0.3124 0.069 Uiso 1 1 calc R
C50 C 0.5028(2) 0.5278(3) -0.2126(3) 0.0488(12) Uani 1 1 d .
H50A H 0.4798 0.5756 -0.2083 0.059 Uiso 1 1 calc R
C45 C 0.1090(3) 0.8761(3) -0.0376(3) 0.0649(15) Uani 1 1 d .
H45A H 0.1448 0.8788 -0.0748 0.078 Uiso 1 1 calc R
H45B H 0.0728 0.8937 -0.0690 0.078 Uiso 1 1 calc R
H45C H 0.1031 0.8212 -0.0183 0.078 Uiso 1 1 calc R
C46 C 0.1807(2) 0.9246(3) 0.2636(3) 0.0567(13) Uani 1 1 d .
H46A H 0.1551 0.8832 0.2892 0.068 Uiso 1 1 calc R
H46B H 0.1844 0.9695 0.3029 0.068 Uiso 1 1 calc R
H46C H 0.2213 0.9028 0.2517 0.068 Uiso 1 1 calc R
C39 C 0.2231(3) 0.3318(4) -0.0546(4) 0.0761(17) Uani 1 1 d .
H39A H 0.1865 0.3603 -0.0360 0.091 Uiso 1 1 calc R
H39B H 0.2116 0.2899 -0.0949 0.091 Uiso 1 1 calc R
H39C H 0.2512 0.3691 -0.0823 0.091 Uiso 1 1 calc R
C52 C -0.0378(3) 0.5499(4) 0.1345(4) 0.0703(15) Uani 1 1 d .
H52A H -0.0193 0.6018 0.1222 0.084 Uiso 1 1 calc R
H52B H -0.0811 0.5511 0.1193 0.084 Uiso 1 1 calc R
H52C H -0.0171 0.5086 0.1013 0.084 Uiso 1 1 calc R
C35 C 0.2189(2) 0.7994(3) 0.0757(3) 0.0513(12) Uani 1 1 d .
C53 C -0.0313(3) 0.5320(3) 0.2268(3) 0.0569(14) Uani 1 1 d .
C54 C 0.0919(3) 0.5246(4) 0.3977(4) 0.0723(18) Uani 1 1 d .
H54A H 0.1225 0.4936 0.3665 0.087 Uiso 1 1 calc R
H54B H 0.0880 0.5036 0.4554 0.087 Uiso 1 1 calc R
H54C H 0.1047 0.5805 0.4002 0.087 Uiso 1 1 calc R
C47 C 0.1186(2) 0.9289(3) 0.0373(3) 0.0530(13) Uani 1 1 d .
C40 C 0.2542(2) 0.2948(3) 0.0212(3) 0.0525(13) Uani 1 1 d .
C36 C 0.1275(2) 0.7603(3) 0.1592(3) 0.0475(12) Uani 1 1 d .
C41 C 0.2932(2) 0.1756(3) 0.0886(3) 0.0547(14) Uani 1 1 d .
C37 C 0.0490(2) 0.7099(3) 0.2328(3) 0.0500(12) Uani 1 1 d .
H37A H 0.0131 0.7032 0.2659 0.060 Uiso 1 1 calc R
C55 C 0.0257(2) 0.5384(3) 0.2684(3) 0.0494(12) Uani 1 1 d .
C42 C 0.2660(2) 0.2126(3) 0.0199(4) 0.0595(14) Uani 1 1 d .
H42A H 0.2552 0.1822 -0.0287 0.071 Uiso 1 1 calc R
C56 C 0.0311(3) 0.5187(4) 0.3528(4) 0.0598(16) Uani 1 1 d .
C57 C -0.0811(3) 0.5039(3) 0.2738(3) 0.0577(14) Uani 1 1 d .
H57A H -0.1198 0.4996 0.2469 0.069 Uiso 1 1 calc R
N52 N 0.57223(19) 0.3885(3) -0.2245(3) 0.0553(11) Uani 1 1 d .
C48 C 0.1521(2) 0.9524(3) 0.1823(3) 0.0472(12) Uani 1 1 d .
C43 C 0.3103(2) 0.2198(3) 0.1579(3) 0.0528(13) Uani 1 1 d .
H43A H 0.3304 0.1945 0.2041 0.063 Uiso 1 1 calc R
C58 C 0.3040(3) 0.0864(3) 0.0869(4) 0.0789(19) Uani 1 1 d .
H58C H 0.3457 0.0749 0.1057 0.095 Uiso 1 1 calc R
H58B H 0.2984 0.0666 0.0289 0.095 Uiso 1 1 calc R
H58A H 0.2749 0.0600 0.1249 0.095 Uiso 1 1 calc R
N2 N 0.17464(18) 0.5166(2) 0.1468(2) 0.0498(11) Uani 1 1 d .
C60 C 0.1048(2) 1.0089(3) 0.0310(4) 0.0611(15) Uani 1 1 d .
H60A H 0.0881 1.0283 -0.0207 0.073 Uiso 1 1 calc R
C61 C -0.0758(3) 0.4824(3) 0.3576(4) 0.0583(15) Uani 1 1 d .
C66 C 0.3094(2) 0.6979(4) -0.1916(3) 0.0614(14) Uani 1 1 d .
H66C H 0.3100 0.7025 -0.2536 0.074 Uiso 1 1 calc R
H66B H 0.2806 0.7366 -0.1680 0.074 Uiso 1 1 calc R
H66A H 0.2968 0.6440 -0.1755 0.074 Uiso 1 1 calc R
C67 C 0.3726(2) 0.7143(3) -0.1570(3) 0.0479(12) Uani 1 1 d .
C62 C -0.1310(3) 0.4516(4) 0.4067(4) 0.0779(18) Uani 1 1 d .
H62A H -0.1680 0.4777 0.3856 0.094 Uiso 1 1 calc R
H62B H -0.1259 0.4634 0.4672 0.094 Uiso 1 1 calc R
H62C H -0.1346 0.3940 0.3988 0.094 Uiso 1 1 calc R
C68 C 0.4573(3) 0.7074(4) 0.0531(4) 0.0807(18) Uani 1 1 d .
H68A H 0.4686 0.6514 0.0610 0.097 Uiso 1 1 calc R
H68B H 0.4217 0.7198 0.0882 0.097 Uiso 1 1 calc R
H68C H 0.4916 0.7414 0.0699 0.097 Uiso 1 1 calc R
C69 C 0.5812(3) 0.4496(3) -0.2760(4) 0.0611(14) Uani 1 1 d .
H69A H 0.6126 0.4455 -0.3173 0.073 Uiso 1 1 calc R
C63 C 0.1374(2) 1.0325(3) 0.1732(4) 0.0592(14) Uani 1 1 d .
H63A H 0.1429 1.0680 0.2196 0.071 Uiso 1 1 calc R
C64 C 0.1144(3) 1.0613(3) 0.0962(4) 0.0626(16) Uani 1 1 d .
C70 C 0.3843(2) 0.7029(3) -0.0717(3) 0.0462(12) Uani 1 1 d .
C65 C -0.0199(3) 0.4903(3) 0.3959(4) 0.0577(15) Uani 1 1 d .
H65A H -0.0159 0.4758 0.4539 0.069 Uiso 1 1 calc R
C71 C 0.4423(2) 0.7219(3) -0.0385(3) 0.0551(13) Uani 1 1 d .
C72 C 0.4187(3) 0.7401(3) -0.2107(4) 0.0579(14) Uani 1 1 d .
H72A H 0.4107 0.7451 -0.2697 0.069 Uiso 1 1 calc R
C73 C 0.1002(4) 1.1502(4) 0.0839(5) 0.098(2) Uani 1 1 d .
H73C H 0.1313 1.1821 0.1128 0.117 Uiso 1 1 calc R
H73B H 0.0600 1.1622 0.1080 0.117 Uiso 1 1 calc R
H73A H 0.1002 1.1628 0.0232 0.117 Uiso 1 1 calc R
C74 C 0.4762(2) 0.7587(3) -0.1799(4) 0.0582(15) Uani 1 1 d .
C75 C 0.4862(3) 0.7505(3) -0.0954(4) 0.0616(15) Uani 1 1 d .
H75A H 0.5251 0.7650 -0.0736 0.074 Uiso 1 1 calc R
C76 C 0.5259(3) 0.7860(4) -0.2403(5) 0.083(2) Uani 1 1 d .
H76C H 0.5602 0.7487 -0.2378 0.100 Uiso 1 1 calc R
H76B H 0.5398 0.8392 -0.2239 0.100 Uiso 1 1 calc R
H76A H 0.5097 0.7876 -0.2983 0.100 Uiso 1 1 calc R
O78 O 0.3394(2) 0.7376(3) 0.2654(4) 0.119(2) Uani 1 1 d .
H80 H 0.368(3) 0.713(4) 0.292(4) 0.10(3) Uiso 1 1 d .
C78 C 0.3499(3) 0.8118(4) 0.2335(4) 0.0725(17) Uani 1 1 d .
H78A H 0.3539 0.8498 0.2804 0.109 Uiso 1 1 calc R
H78B H 0.3156 0.8276 0.1972 0.109 Uiso 1 1 calc R
H78C H 0.3876 0.8115 0.2000 0.109 Uiso 1 1 calc R

loop_
_atom_site_aniso_label
_atom_site_aniso_U_11
_atom_site_aniso_U_22
_atom_site_aniso_U_33
_atom_site_aniso_U_23
_atom_site_aniso_U_13
_atom_site_aniso_U_12
Zn1 0.0458(3) 0.0500(3) 0.0627(3) 0.0058(4) 0.0047(4) 0.0034(3)
C1 0.044(3) 0.037(3) 0.056(3) 0.005(2) 0.001(2) 0.000(2)
N15 0.047(2) 0.047(3) 0.060(3) 0.0001(19) 0.002(2) 0.007(2)
C14 0.056(3) 0.046(3) 0.062(3) 0.006(2) 0.006(3) 0.000(3)
C18 0.038(3) 0.048(3) 0.064(3) 0.012(2) 0.005(2) 0.002(2)
C3 0.043(3) 0.046(3) 0.071(3) 0.007(3) 0.006(3) 0.004(3)
C15 0.043(3) 0.048(3) 0.058(3) -0.002(2) -0.001(2) 0.000(2)
C4 0.036(3) 0.052(3) 0.053(3) 0.000(2) -0.007(2) -0.003(2)
C5 0.041(3) 0.062(4) 0.044(3) -0.010(2) -0.004(2) -0.004(2)
C6 0.039(3) 0.044(3) 0.050(3) 0.000(2) 0.004(2) -0.001(2)
C7 0.041(3) 0.051(3) 0.050(3) -0.002(2) -0.002(2) -0.003(2)
C19 0.040(3) 0.048(3) 0.050(3) 0.006(2) 0.006(2) 0.001(2)
C8 0.038(3) 0.053(3) 0.042(3) -0.002(2) -0.004(2) -0.002(2)
C16 0.052(3) 0.043(3) 0.069(3) 0.006(2) 0.013(3) 0.004(3)
C9 0.048(3) 0.048(3) 0.079(4) 0.003(3) -0.004(3) 0.009(3)
N3 0.047(2) 0.041(2) 0.067(3) 0.0069(19) 0.002(2) 0.000(2)
C59 0.055(3) 0.051(3) 0.082(4) 0.001(3) -0.001(3) 0.011(3)
C11 0.042(3) 0.052(3) 0.050(3) 0.006(2) 0.004(2) 0.004(3)
N13 0.039(2) 0.044(2) 0.053(2) -0.0005(19) -0.001(2) -0.0006(19)
N4 0.043(2) 0.053(3) 0.051(2) 0.003(2) 0.001(2) 0.008(2)
C13 0.045(3) 0.046(3) 0.054(3) -0.003(2) -0.001(2) 0.003(2)
O1 0.054(3) 0.091(3) 0.088(3) 0.023(3) -0.010(2) -0.016(3)
C20 0.055(3) 0.042(3) 0.074(4) 0.007(3) 0.017(3) 0.003(2)
C21 0.074(4) 0.060(3) 0.071(4) 0.005(3) 0.003(3) -0.010(3)
N1 0.047(2) 0.043(2) 0.053(2) 0.0008(18) 0.0027(19) 0.0028(19)
C27 0.047(3) 0.055(3) 0.037(3) 0.004(2) 0.005(2) 0.003(2)
C38 0.042(3) 0.043(3) 0.056(3) 0.005(2) 0.007(2) 0.000(2)
C26 0.120(6) 0.089(5) 0.060(4) 0.004(3) 0.001(4) -0.022(4)
C23 0.038(3) 0.041(3) 0.055(3) 0.004(2) 0.011(2) 0.003(2)
C24 0.047(3) 0.041(3) 0.066(4) 0.006(2) 0.010(2) 0.008(2)
C28 0.048(3) 0.054(3) 0.096(4) 0.004(3) 0.030(3) -0.005(3)
C25 0.044(3) 0.045(3) 0.065(3) 0.006(2) -0.001(3) 0.006(2)
C29 0.041(3) 0.053(3) 0.052(3) 0.010(2) 0.006(2) 0.001(2)
C30 0.058(3) 0.047(3) 0.101(4) 0.003(3) 0.029(3) -0.001(3)
C31 0.046(3) 0.053(3) 0.061(3) 0.005(2) 0.015(3) 0.002(3)
N33 0.047(3) 0.051(3) 0.063(3) -0.005(2) -0.003(2) 0.001(2)
C44 0.046(2) 0.049(3) 0.051(3) 0.002(3) 0.006(3) 0.004(2)
C33 0.047(3) 0.051(3) 0.053(3) -0.003(2) 0.000(2) 0.003(3)
C34 0.050(3) 0.044(2) 0.046(2) -0.002(3) 0.000(3) 0.008(2)
C49 0.056(3) 0.057(3) 0.060(3) 0.009(3) 0.007(3) -0.004(3)
C50 0.042(3) 0.051(3) 0.054(3) 0.000(2) -0.005(2) -0.002(2)
C45 0.075(4) 0.062(3) 0.058(3) -0.003(3) -0.008(3) 0.005(3)
C46 0.063(3) 0.054(3) 0.053(3) -0.003(2) 0.000(3) 0.009(3)
C39 0.074(4) 0.082(4) 0.072(4) 0.018(3) 0.001(3) -0.009(4)
C52 0.057(3) 0.100(4) 0.054(3) -0.002(3) 0.001(3) -0.007(3)
C35 0.051(3) 0.052(3) 0.051(3) 0.002(2) 0.002(3) 0.005(3)
C53 0.053(3) 0.055(3) 0.062(3) -0.005(3) 0.006(3) -0.004(3)
C54 0.060(4) 0.097(5) 0.059(4) 0.025(3) -0.002(3) -0.009(3)
C47 0.052(3) 0.051(3) 0.055(3) 0.004(2) 0.000(3) 0.002(3)
C40 0.044(3) 0.056(3) 0.057(3) 0.008(3) 0.001(2) 0.001(3)
C36 0.042(3) 0.049(3) 0.052(3) 0.001(2) 0.000(2) 0.007(2)
C41 0.051(3) 0.049(3) 0.065(3) 0.004(3) 0.009(3) 0.001(3)
C37 0.043(3) 0.056(3) 0.051(3) -0.002(2) 0.001(2) 0.006(2)
C55 0.043(3) 0.046(3) 0.060(3) 0.000(2) 0.005(2) 0.002(2)
C42 0.059(3) 0.059(3) 0.060(3) -0.004(3) 0.009(3) -0.011(3)
C56 0.045(3) 0.069(4) 0.065(4) 0.008(3) 0.011(3) -0.003(3)
C57 0.045(3) 0.065(3) 0.063(4) -0.009(3) 0.006(3) 0.000(3)
N52 0.052(3) 0.057(3) 0.057(2) -0.002(2) 0.002(2) -0.003(2)
C48 0.047(3) 0.045(3) 0.049(3) 0.002(2) 0.002(2) 0.002(2)
C43 0.042(3) 0.063(3) 0.054(3) 0.006(3) 0.006(2) 0.001(3)
C58 0.081(4) 0.054(3) 0.101(5) -0.002(3) 0.024(3) 0.007(3)
N2 0.042(2) 0.044(2) 0.063(3) 0.0081(18) 0.0102(19) 0.0068(19)
C60 0.055(3) 0.065(4) 0.063(3) 0.013(3) -0.013(3) 0.007(3)
C61 0.056(4) 0.051(3) 0.068(4) -0.011(3) 0.018(3) -0.004(3)
C66 0.044(3) 0.078(4) 0.062(3) 0.010(3) -0.005(3) 0.003(3)
C67 0.042(3) 0.042(3) 0.060(3) 0.003(2) 0.006(3) 0.003(2)
C62 0.070(4) 0.073(4) 0.091(5) -0.008(3) 0.026(3) -0.014(3)
C68 0.054(4) 0.107(5) 0.081(4) -0.017(4) -0.005(3) 0.000(4)
C69 0.049(3) 0.066(4) 0.069(4) -0.003(3) 0.013(3) 0.005(3)
C63 0.059(3) 0.054(3) 0.064(3) -0.005(3) -0.002(3) 0.008(3)
C64 0.059(3) 0.050(3) 0.078(4) 0.002(3) -0.012(3) 0.008(3)
C70 0.040(3) 0.038(3) 0.060(3) 0.003(2) 0.012(2) -0.002(2)
C65 0.064(4) 0.060(4) 0.048(3) 0.006(3) 0.005(3) -0.001(3)
C71 0.046(3) 0.056(3) 0.064(3) 0.000(3) -0.002(3) -0.002(3)
C72 0.055(3) 0.047(3) 0.072(4) 0.011(3) 0.007(3) 0.005(3)
C73 0.117(6) 0.056(4) 0.119(6) -0.004(3) -0.038(5) 0.024(4)
C74 0.045(3) 0.044(3) 0.085(4) 0.013(3) 0.013(3) -0.004(3)
C75 0.045(3) 0.054(3) 0.086(4) -0.010(3) -0.004(3) -0.006(3)
C76 0.059(4) 0.061(4) 0.130(6) 0.033(4) 0.030(4) -0.001(3)
O78 0.078(3) 0.073(3) 0.205(6) 0.040(4) -0.076(4) -0.011(3)
C78 0.067(4) 0.078(4) 0.072(4) 0.013(3) -0.001(3) 0.005(3)

loop_
_atom_type_symbol
_atom_type_description
_atom_type_scat_dispersion_real
_atom_type_scat_dispersion_imag
_atom_type_scat_source
C C 0.0033 0.0016 'International Tables Vol C Tables 4.2.6.8 and 6.1.1.4'
H H 0.0000 0.0000 'International Tables Vol C Tables 4.2.6.8 and 6.1.1.4'
N N 0.0061 0.0033 'International Tables Vol C Tables 4.2.6.8 and 6.1.1.4'
Zn Zn 0.2839 1.4301 'International Tables Vol C Tables 4.2.6.8 and 6.1.1.4'
O O 0.0106 0.0060 'International Tables Vol C Tables 4.2.6.8 and 6.1.1.4'

loop_
_geom_angle_atom_site_label_1
_geom_angle_atom_site_label_2
_geom_angle_atom_site_label_3
_geom_angle
N2 Zn1 N4 163.77(16)
N2 Zn1 N1 89.12(15)
N4 Zn1 N1 89.59(16)
N2 Zn1 O1 95.18(18)
N4 Zn1 O1 100.93(18)
N1 Zn1 O1 101.41(18)
N2 Zn1 N3 88.57(15)
N4 Zn1 N3 88.56(15)
N1 Zn1 N3 165.20(16)
O1 Zn1 N3 93.35(19)
N13 C1 C11 122.0(4)
N13 C1 C18 131.4(4)
C11 C1 C18 106.6(4)
C11 N15 C6 114.6(4)
C16 C14 C15 107.5(5)
C16 C14 H14A 126.3
C15 C14 H14A 126.3
C19 C18 N3 126.1(4)
C19 C18 C1 125.0(4)
N3 C18 C1 108.8(4)
C59 C3 C7 119.8(5)
C59 C3 H3A 120.1
C7 C3 H3A 120.1
N4 C15 C19 126.1(4)
N4 C15 C14 109.2(4)
C19 C15 C14 124.6(5)
N13 C4 C6 122.3(4)
N13 C4 C8 117.8(4)
C6 C4 C8 119.9(5)
N52 C5 C8 122.8(5)
N52 C5 C13 116.3(5)
C8 C5 C13 120.9(4)
N15 C6 C4 122.7(4)
N15 C6 C7 118.0(4)
C4 C6 C7 119.3(4)
C3 C7 C13 118.0(5)
C3 C7 C6 121.9(4)
C13 C7 C6 120.2(4)
C18 C19 C15 125.5(4)
C18 C19 C70 119.1(4)
C15 C19 C70 115.4(4)
C5 C8 C50 119.2(4)
C5 C8 C4 119.7(5)
C50 C8 C4 121.0(5)
C14 C16 C35 107.7(4)
C14 C16 H16A 126.1
C35 C16 H16A 126.1
N33 C9 C59 123.9(5)
N33 C9 H9A 118.0
C59 C9 H9A 118.0
C25 N3 C18 109.3(4)
C25 N3 Zn1 124.7(3)
C18 N3 Zn1 125.5(3)
C3 C59 C9 118.4(6)
C3 C59 H59A 120.8
C9 C59 H59A 120.8
N15 C11 C1 123.2(5)
N15 C11 C25 130.4(4)
C1 C11 C25 106.4(4)
C4 N13 C1 114.8(4)
C15 N4 C35 106.1(4)
C15 N4 Zn1 127.4(3)
C35 N4 Zn1 126.2(3)
N33 C13 C7 122.9(5)
N33 C13 C5 117.9(4)
C7 C13 C5 119.2(5)
C26 O1 Zn1 127.1(4)
C26 O1 H79 99(7)
Zn1 O1 H79 123(7)
N2 C20 C24 126.4(4)
N2 C20 C30 109.7(4)
C24 C20 C30 123.9(4)
C38 C21 H21C 109.5
C38 C21 H21B 109.5
H21C C21 H21B 109.5
C38 C21 H21A 109.5
H21C C21 H21A 109.5
H21B C21 H21A 109.5
C27 N1 C36 106.7(4)
C27 N1 Zn1 127.0(3)
C36 N1 Zn1 125.8(3)
N1 C27 C29 125.5(4)
N1 C27 C37 109.8(4)
C29 C27 C37 124.7(5)
C23 C38 C43 119.0(5)
C23 C38 C21 121.5(4)
C43 C38 C21 119.4(5)
O1 C26 H26A 109.5
O1 C26 H26B 109.5
H26A C26 H26B 109.5
O1 C26 H26C 109.5
H26A C26 H26C 109.5
H26B C26 H26C 109.5
C40 C23 C38 120.7(4)
C40 C23 C24 119.1(4)
C38 C23 C24 120.1(4)
C25 C24 C20 124.8(4)
C25 C24 C23 120.1(4)
C20 C24 C23 115.0(4)
C30 C28 C31 106.4(5)
C30 C28 H28A 126.8
C31 C28 H28A 126.8
N3 C25 C24 126.0(4)
N3 C25 C11 108.4(4)
C24 C25 C11 125.5(4)
C27 C29 C31 124.6(4)
C27 C29 C55 120.2(4)
C31 C29 C55 115.2(4)
C28 C30 C20 107.7(5)
C28 C30 H30A 126.2
C20 C30 H30A 126.2
N2 C31 C29 126.0(5)
N2 C31 C28 109.8(4)
C29 C31 C28 124.1(5)
C9 N33 C13 117.0(5)
C48 C44 C47 121.6(4)
C48 C44 C34 120.2(5)
C47 C44 C34 118.1(5)
C37 C33 C36 107.8(5)
C37 C33 H33A 126.1
C36 C33 H33A 126.1
C35 C34 C36 125.1(4)
C35 C34 C44 115.6(4)
C36 C34 C44 119.2(4)
C50 C49 C69 119.8(5)
C50 C49 H49A 120.1
C69 C49 H49A 120.1
C49 C50 C8 117.5(5)
C49 C50 H50A 121.2
C8 C50 H50A 121.2
C47 C45 H45A 109.5
C47 C45 H45B 109.5
H45A C45 H45B 109.5
C47 C45 H45C 109.5
H45A C45 H45C 109.5
H45B C45 H45C 109.5
C48 C46 H46A 109.5
C48 C46 H46B 109.5
H46A C46 H46B 109.5
C48 C46 H46C 109.5
H46A C46 H46C 109.5
H46B C46 H46C 109.5
C40 C39 H39A 109.5
C40 C39 H39B 109.5
H39A C39 H39B 109.5
C40 C39 H39C 109.5
H39A C39 H39C 109.5
H39B C39 H39C 109.5
C53 C52 H52A 109.5
C53 C52 H52B 109.5
H52A C52 H52B 109.5
C53 C52 H52C 109.5
H52A C52 H52C 109.5
H52B C52 H52C 109.5
N4 C35 C34 125.9(4)
N4 C35 C16 109.4(4)
C34 C35 C16 124.6(4)
C57 C53 C55 117.9(5)
C57 C53 C52 120.6(5)
C55 C53 C52 121.3(5)
C56 C54 H54A 109.5
C56 C54 H54B 109.5
H54A C54 H54B 109.5
C56 C54 H54C 109.5
H54A C54 H54C 109.5
H54B C54 H54C 109.5
C60 C47 C44 117.7(5)
C60 C47 C45 119.4(5)
C44 C47 C45 122.8(5)
C23 C40 C42 119.0(5)
C23 C40 C39 122.5(5)
C42 C40 C39 118.5(5)
N1 C36 C34 125.9(4)
N1 C36 C33 108.7(4)
C34 C36 C33 125.4(4)
C43 C41 C42 119.8(5)
C43 C41 C58 120.4(5)
C42 C41 C58 119.8(5)
C33 C37 C27 107.0(5)
C33 C37 H37A 126.5
C27 C37 H37A 126.5
C56 C55 C53 120.5(5)
C56 C55 C29 120.6(5)
C53 C55 C29 119.0(4)
C41 C42 C40 120.7(5)
C41 C42 H42A 119.7
C40 C42 H42A 119.7
C55 C56 C65 118.9(5)
C55 C56 C54 120.9(5)
C65 C56 C54 120.2(5)
C61 C57 C53 122.0(5)
C61 C57 H57A 119.0
C53 C57 H57A 119.0
C69 N52 C5 117.0(5)
C44 C48 C63 118.7(5)
C44 C48 C46 122.0(4)
C63 C48 C46 119.1(5)
C41 C43 C38 120.8(5)
C41 C43 H43A 119.6
C38 C43 H43A 119.6
C41 C58 H58C 109.5
C41 C58 H58B 109.5
H58C C58 H58B 109.5
C41 C58 H58A 109.5
H58C C58 H58A 109.5
H58B C58 H58A 109.5
C20 N2 C31 106.4(4)
C20 N2 Zn1 127.0(3)
C31 N2 Zn1 126.3(3)
C64 C60 C47 122.6(5)
C64 C60 H60A 118.7
C47 C60 H60A 118.7
C65 C61 C57 118.2(5)
C65 C61 C62 121.2(6)
C57 C61 C62 120.5(6)
C67 C66 H66C 109.5
C67 C66 H66B 109.5
H66C C66 H66B 109.5
C67 C66 H66A 109.5
H66C C66 H66A 109.5
H66B C66 H66A 109.5
C70 C67 C72 120.1(5)
C70 C67 C66 119.7(4)
C72 C67 C66 120.3(5)
C61 C62 H62A 109.5
C61 C62 H62B 109.5
H62A C62 H62B 109.5
C61 C62 H62C 109.5
H62A C62 H62C 109.5
H62B C62 H62C 109.5
C71 C68 H68A 109.5
C71 C68 H68B 109.5
H68A C68 H68B 109.5
C71 C68 H68C 109.5
H68A C68 H68C 109.5
H68B C68 H68C 109.5
N52 C69 C49 123.6(5)
N52 C69 H69A 118.2
C49 C69 H69A 118.2
C48 C63 C64 120.4(5)
C48 C63 H63A 119.8
C64 C63 H63A 119.8
C60 C64 C63 118.9(5)
C60 C64 C73 120.0(5)
C63 C64 C73 121.1(5)
C67 C70 C71 119.7(5)
C67 C70 C19 119.6(4)
C71 C70 C19 120.5(5)
C61 C65 C56 122.5(5)
C61 C65 H65A 118.8
C56 C65 H65A 118.8
C75 C71 C70 117.5(5)
C75 C71 C68 121.3(5)
C70 C71 C68 121.1(5)
C67 C72 C74 121.3(5)
C67 C72 H72A 119.3
C74 C72 H72A 119.3
C64 C73 H73C 109.5
C64 C73 H73B 109.5
H73C C73 H73B 109.5
C64 C73 H73A 109.5
H73C C73 H73A 109.5
H73B C73 H73A 109.5
C75 C74 C72 117.8(5)
C75 C74 C76 122.1(5)
C72 C74 C76 120.1(6)
C74 C75 C71 123.5(5)
C74 C75 H75A 118.3
C71 C75 H75A 118.3
C74 C76 H76C 109.5
C74 C76 H76B 109.5
H76C C76 H76B 109.5
C74 C76 H76A 109.5
H76C C76 H76A 109.5
H76B C76 H76A 109.5
C78 O78 H80 120(5)
O78 C78 H78A 109.5
O78 C78 H78B 109.5
H78A C78 H78B 109.5
O78 C78 H78C 109.5
H78A C78 H78C 109.5
H78B C78 H78C 109.5

loop_
_geom_bond_atom_site_label_1
_geom_bond_atom_site_label_2
_geom_bond_distance
Zn1 N2 2.033(4)
Zn1 N4 2.037(4)
Zn1 N1 2.062(4)
Zn1 O1 2.080(5)
Zn1 N3 2.103(4)
C1 N13 1.342(6)
C1 C11 1.417(7)
C1 C18 1.450(7)
N15 C11 1.320(6)
N15 C6 1.342(6)
C14 C16 1.329(7)
C14 C15 1.444(7)
C14 H14A 0.9500
C18 C19 1.382(7)
C18 N3 1.384(6)
C3 C59 1.366(7)
C3 C7 1.395(7)
C3 H3A 0.9500
C15 N4 1.376(6)
C15 C19 1.392(7)
C4 N13 1.338(6)
C4 C6 1.412(6)
C4 C8 1.463(7)
C5 N52 1.367(6)
C5 C8 1.371(7)
C5 C13 1.472(7)
C6 C7 1.458(7)
C7 C13 1.399(7)
C19 C70 1.505(7)
C8 C50 1.406(7)
C16 C35 1.438(7)
C16 H16A 0.9500
C9 N33 1.341(7)
C9 C59 1.389(8)
C9 H9A 0.9500
N3 C25 1.377(6)
C59 H59A 0.9500
C11 C25 1.468(7)
N4 C35 1.377(6)
C13 N33 1.354(6)
O1 C26 1.392(7)
O1 H79 0.75(8)
C20 N2 1.358(6)
C20 C24 1.411(7)
C20 C30 1.436(7)
C21 C38 1.493(7)
C21 H21C 0.9800
C21 H21B 0.9800
C21 H21A 0.9800
N1 C27 1.358(6)
N1 C36 1.368(6)
C27 C29 1.394(7)
C27 C37 1.447(7)
C38 C23 1.397(6)
C38 C43 1.400(7)
C26 H26A 0.9800
C26 H26B 0.9800
C26 H26C 0.9800
C23 C40 1.381(7)
C23 C24 1.495(7)
C24 C25 1.381(7)
C28 C30 1.359(7)
C28 C31 1.430(7)
C28 H28A 0.9500
C29 C31 1.412(7)
C29 C55 1.514(7)
C30 H30A 0.9500
C31 N2 1.389(6)
C44 C48 1.388(7)
C44 C47 1.397(7)
C44 C34 1.506(6)
C33 C37 1.319(7)
C33 C36 1.453(7)
C33 H33A 0.9500
C34 C35 1.398(7)
C34 C36 1.401(7)
C49 C50 1.372(7)
C49 C69 1.383(7)
C49 H49A 0.9500
C50 H50A 0.9500
C45 C47 1.490(7)
C45 H45A 0.9800
C45 H45B 0.9800
C45 H45C 0.9800
C46 C48 1.500(6)
C46 H46A 0.9800
C46 H46B 0.9800
C46 H46C 0.9800
C39 C40 1.508(7)
C39 H39A 0.9800
C39 H39B 0.9800
C39 H39C 0.9800
C52 C53 1.491(8)
C52 H52A 0.9800
C52 H52B 0.9800
C52 H52C 0.9800
C53 C57 1.401(7)
C53 C55 1.415(7)
C54 C56 1.511(8)
C54 H54A 0.9800
C54 H54B 0.9800
C54 H54C 0.9800
C47 C60 1.381(7)
C40 C42 1.405(8)
C41 C43 1.371(7)
C41 C42 1.384(7)
C41 C58 1.518(8)
C37 H37A 0.9500
C55 C56 1.375(7)
C42 H42A 0.9500
C56 C65 1.393(7)
C57 C61 1.373(8)
C57 H57A 0.9500
N52 C69 1.322(7)
C48 C63 1.392(7)
C43 H43A 0.9500
C58 H58C 0.9800
C58 H58B 0.9800
C58 H58A 0.9800
C60 C64 1.368(7)
C60 H60A 0.9500
C61 C65 1.371(8)
C61 C62 1.527(8)
C66 C67 1.513(7)
C66 H66C 0.9800
C66 H66B 0.9800
C66 H66A 0.9800
C67 C70 1.381(7)
C67 C72 1.386(7)
C62 H62A 0.9800
C62 H62B 0.9800
C62 H62C 0.9800
C68 C71 1.499(7)
C68 H68A 0.9800
C68 H68B 0.9800
C68 H68C 0.9800
C69 H69A 0.9500
C63 C64 1.399(7)
C63 H63A 0.9500
C64 C73 1.538(8)
C70 C71 1.411(7)
C65 H65A 0.9500
C71 C75 1.400(8)
C72 C74 1.387(7)
C72 H72A 0.9500
C73 H73C 0.9800
C73 H73B 0.9800
C73 H73A 0.9800
C74 C75 1.356(7)
C74 C76 1.516(8)
C75 H75A 0.9500
C76 H76C 0.9800
C76 H76B 0.9800
C76 H76A 0.9800
O78 C78 1.364(7)
O78 H80 0.86(7)
C78 H78A 0.9800
C78 H78B 0.9800
C78 H78C 0.9800

loop_
_geom_torsion_atom_site_label_1
_geom_torsion_atom_site_label_2
_geom_torsion_atom_site_label_3
_geom_torsion_atom_site_label_4
_geom_torsion
N13 C1 C18 C19 -6.2(9)
C11 C1 C18 C19 174.6(5)
N13 C1 C18 N3 173.2(5)
C11 C1 C18 N3 -6.0(5)
C16 C14 C15 N4 -0.4(6)
C16 C14 C15 C19 178.1(5)
C11 N15 C6 C4 -2.4(7)
C11 N15 C6 C7 177.1(4)
N13 C4 C6 N15 6.5(7)
C8 C4 C6 N15 -171.9(4)
N13 C4 C6 C7 -173.0(4)
C8 C4 C6 C7 8.6(7)
C59 C3 C7 C13 1.3(8)
C59 C3 C7 C6 -177.2(5)
N15 C6 C7 C3 -3.6(7)
C4 C6 C7 C3 175.9(5)
N15 C6 C7 C13 177.9(4)
C4 C6 C7 C13 -2.5(7)
N3 C18 C19 C15 0.8(8)
C1 C18 C19 C15 -179.8(5)
N3 C18 C19 C70 -177.0(5)
C1 C18 C19 C70 2.3(8)
N4 C15 C19 C18 -1.9(8)
C14 C15 C19 C18 179.8(5)
N4 C15 C19 C70 176.0(5)
C14 C15 C19 C70 -2.3(7)
N52 C5 C8 C50 0.7(7)
C13 C5 C8 C50 -177.5(4)
N52 C5 C8 C4 179.0(4)
C13 C5 C8 C4 0.9(7)
N13 C4 C8 C5 173.7(4)
C6 C4 C8 C5 -7.8(7)
N13 C4 C8 C50 -7.9(6)
C6 C4 C8 C50 170.5(4)
C15 C14 C16 C35 -0.4(6)
C19 C18 N3 C25 -177.8(5)
C1 C18 N3 C25 2.7(6)
C19 C18 N3 Zn1 -6.2(7)
C1 C18 N3 Zn1 174.3(3)
N2 Zn1 N3 C25 -16.8(4)
N4 Zn1 N3 C25 179.2(4)
N1 Zn1 N3 C25 -97.9(7)
O1 Zn1 N3 C25 78.3(4)
N2 Zn1 N3 C18 172.8(4)
N4 Zn1 N3 C18 8.8(4)
N1 Zn1 N3 C18 91.7(7)
O1 Zn1 N3 C18 -92.1(4)
C7 C3 C59 C9 -0.2(8)
N33 C9 C59 C3 -0.9(9)
C6 N15 C11 C1 -4.1(7)
C6 N15 C11 C25 176.0(5)
N13 C1 C11 N15 7.5(7)
C18 C1 C11 N15 -173.2(5)
N13 C1 C11 C25 -172.6(4)
C18 C1 C11 C25 6.7(5)
C6 C4 N13 C1 -3.2(6)
C8 C4 N13 C1 175.2(4)
C11 C1 N13 C4 -3.3(7)
C18 C1 N13 C4 177.6(5)
C19 C15 N4 C35 -177.4(5)
C14 C15 N4 C35 1.1(5)
C19 C15 N4 Zn1 8.6(7)
C14 C15 N4 Zn1 -172.9(3)
N2 Zn1 N4 C15 -89.8(7)
N1 Zn1 N4 C15 -175.3(4)
O1 Zn1 N4 C15 83.2(4)
N3 Zn1 N4 C15 -10.0(4)
N2 Zn1 N4 C35 97.4(7)
N1 Zn1 N4 C35 11.9(4)
O1 Zn1 N4 C35 -89.6(4)
N3 Zn1 N4 C35 177.2(4)
C3 C7 C13 N33 -1.5(7)
C6 C7 C13 N33 177.0(4)
C3 C7 C13 C5 177.2(4)
C6 C7 C13 C5 -4.3(7)
N52 C5 C13 N33 5.7(6)
C8 C5 C13 N33 -176.1(5)
N52 C5 C13 C7 -173.1(4)
C8 C5 C13 C7 5.2(7)
N2 Zn1 O1 C26 -21.8(6)
N4 Zn1 O1 C26 160.1(6)
N1 Zn1 O1 C26 68.3(6)
N3 Zn1 O1 C26 -110.7(6)
N2 Zn1 N1 C27 13.6(4)
N4 Zn1 N1 C27 177.4(4)
O1 Zn1 N1 C27 -81.5(4)
N3 Zn1 N1 C27 94.6(7)
N2 Zn1 N1 C36 -176.2(4)
N4 Zn1 N1 C36 -12.4(4)
O1 Zn1 N1 C36 88.6(4)
N3 Zn1 N1 C36 -95.2(7)
C36 N1 C27 C29 176.9(5)
Zn1 N1 C27 C29 -11.5(7)
C36 N1 C27 C37 -1.2(5)
Zn1 N1 C27 C37 170.5(3)
C43 C38 C23 C40 0.2(7)
C21 C38 C23 C40 -178.2(5)
C43 C38 C23 C24 177.4(4)
C21 C38 C23 C24 -0.9(7)
N2 C20 C24 C25 -5.5(9)
C30 C20 C24 C25 175.6(6)
N2 C20 C24 C23 178.4(5)
C30 C20 C24 C23 -0.5(8)
C40 C23 C24 C25 -83.9(6)
C38 C23 C24 C25 98.8(6)
C40 C23 C24 C20 92.3(6)
C38 C23 C24 C20 -85.0(6)
C18 N3 C25 C24 -174.7(5)
Zn1 N3 C25 C24 13.6(7)
C18 N3 C25 C11 1.6(6)
Zn1 N3 C25 C11 -170.2(3)
C20 C24 C25 N3 0.4(9)
C23 C24 C25 N3 176.3(5)
C20 C24 C25 C11 -175.2(5)
C23 C24 C25 C11 0.7(8)
N15 C11 C25 N3 174.6(5)
C1 C11 C25 N3 -5.3(5)
N15 C11 C25 C24 -9.1(9)
C1 C11 C25 C24 171.0(5)
N1 C27 C29 C31 -0.1(8)
C37 C27 C29 C31 177.6(5)
N1 C27 C29 C55 179.8(4)
C37 C27 C29 C55 -2.4(7)
C31 C28 C30 C20 1.0(7)
N2 C20 C30 C28 -0.9(7)
C24 C20 C30 C28 178.1(6)
C27 C29 C31 N2 4.9(8)
C55 C29 C31 N2 -175.0(5)
C27 C29 C31 C28 -179.5(5)
C55 C29 C31 C28 0.5(8)
C30 C28 C31 N2 -0.8(7)
C30 C28 C31 C29 -177.0(5)
C59 C9 N33 C13 0.7(8)
C7 C13 N33 C9 0.5(7)
C5 C13 N33 C9 -178.2(4)
C48 C44 C34 C35 -102.4(6)
C47 C44 C34 C35 74.4(6)
C48 C44 C34 C36 81.3(6)
C47 C44 C34 C36 -102.0(6)
C69 C49 C50 C8 -1.8(7)
C5 C8 C50 C49 0.7(7)
C4 C8 C50 C49 -177.7(5)
C15 N4 C35 C34 176.7(5)
Zn1 N4 C35 C34 -9.3(7)
C15 N4 C35 C16 -1.3(5)
Zn1 N4 C35 C16 172.7(3)
C36 C34 C35 N4 2.0(9)
C44 C34 C35 N4 -174.1(5)
C36 C34 C35 C16 179.8(5)
C44 C34 C35 C16 3.6(8)
C14 C16 C35 N4 1.1(6)
C14 C16 C35 C34 -176.9(5)
C48 C44 C47 C60 2.7(8)
C34 C44 C47 C60 -174.1(5)
C48 C44 C47 C45 179.8(5)
C34 C44 C47 C45 3.1(7)
C38 C23 C40 C42 0.5(7)
C24 C23 C40 C42 -176.8(5)
C38 C23 C40 C39 179.4(5)
C24 C23 C40 C39 2.1(7)
C27 N1 C36 C34 -177.8(5)
Zn1 N1 C36 C34 10.3(7)
C27 N1 C36 C33 -0.1(5)
Zn1 N1 C36 C33 -171.9(3)
C35 C34 C36 N1 -2.7(8)
C44 C34 C36 N1 173.3(5)
C35 C34 C36 C33 179.9(5)
C44 C34 C36 C33 -4.1(8)
C37 C33 C36 N1 1.4(5)
C37 C33 C36 C34 179.2(5)
C36 C33 C37 C27 -2.1(5)
N1 C27 C37 C33 2.1(5)
C29 C27 C37 C33 -176.0(5)
C57 C53 C55 C56 -1.1(8)
C52 C53 C55 C56 -177.6(5)
C57 C53 C55 C29 178.4(5)
C52 C53 C55 C29 2.0(7)
C27 C29 C55 C56 -98.8(6)
C31 C29 C55 C56 81.1(6)
C27 C29 C55 C53 81.6(6)
C31 C29 C55 C53 -98.5(6)
C43 C41 C42 C40 -1.7(8)
C58 C41 C42 C40 178.3(5)
C23 C40 C42 C41 0.3(8)
C39 C40 C42 C41 -178.7(5)
C53 C55 C56 C65 1.9(8)
C29 C55 C56 C65 -177.7(5)
C53 C55 C56 C54 179.4(6)
C29 C55 C56 C54 -0.1(8)
C55 C53 C57 C61 -0.4(8)
C52 C53 C57 C61 176.0(5)
C8 C5 N52 C69 -0.9(7)
C13 C5 N52 C69 177.4(4)
C47 C44 C48 C63 -2.4(8)
C34 C44 C48 C63 174.2(5)
C47 C44 C48 C46 -178.1(5)
C34 C44 C48 C46 -1.4(7)
C42 C41 C43 C38 2.4(8)
C58 C41 C43 C38 -177.6(5)
C23 C38 C43 C41 -1.6(7)
C21 C38 C43 C41 176.8(5)
C24 C20 N2 C31 -178.6(6)
C30 C20 N2 C31 0.4(6)
C24 C20 N2 Zn1 -4.9(8)
C30 C20 N2 Zn1 174.1(4)
C29 C31 N2 C20 176.4(5)
C28 C31 N2 C20 0.3(6)
C29 C31 N2 Zn1 2.6(7)
C28 C31 N2 Zn1 -173.6(4)
N4 Zn1 N2 C20 92.7(7)
N1 Zn1 N2 C20 178.2(4)
O1 Zn1 N2 C20 -80.4(5)
N3 Zn1 N2 C20 12.8(4)
N4 Zn1 N2 C31 -94.7(7)
N1 Zn1 N2 C31 -9.2(4)
O1 Zn1 N2 C31 92.2(4)
N3 Zn1 N2 C31 -174.6(4)
C44 C47 C60 C64 -0.5(8)
C45 C47 C60 C64 -177.7(5)
C53 C57 C61 C65 1.2(8)
C53 C57 C61 C62 -179.7(5)
C5 N52 C69 C49 -0.3(8)
C50 C49 C69 N52 1.6(9)
C44 C48 C63 C64 0.0(8)
C46 C48 C63 C64 175.8(5)
C47 C60 C64 C63 -1.9(9)
C47 C60 C64 C73 177.9(6)
C48 C63 C64 C60 2.1(9)
C48 C63 C64 C73 -177.6(6)
C72 C67 C70 C71 3.6(7)
C66 C67 C70 C71 -176.8(5)
C72 C67 C70 C19 179.3(5)
C66 C67 C70 C19 -1.1(7)
C18 C19 C70 C67 95.4(6)
C15 C19 C70 C67 -82.7(6)
C18 C19 C70 C71 -88.9(6)
C15 C19 C70 C71 93.0(6)
C57 C61 C65 C56 -0.4(8)
C62 C61 C65 C56 -179.5(5)
C55 C56 C65 C61 -1.1(8)
C54 C56 C65 C61 -178.7(7)
C67 C70 C71 C75 -1.2(7)
C19 C70 C71 C75 -176.9(5)
C67 C70 C71 C68 -177.7(5)
C19 C70 C71 C68 6.7(8)
C70 C67 C72 C74 -3.2(8)
C66 C67 C72 C74 177.2(5)
C67 C72 C74 C75 0.3(8)
C67 C72 C74 C76 179.4(5)
C72 C74 C75 C71 2.2(8)
C76 C74 C75 C71 -176.8(5)
C70 C71 C75 C74 -1.8(8)
C68 C71 C75 C74 174.7(6)
